data_4068567
loop_
_publ_author_name
'Chen, Chien-Kai'
'Tong, Hung-Chun'
'Chen Hsu, Chih-Yung'
'Lee, Chia-Yi'
'Fong, Yih Hsuan'
'Chuang, Yao-Shun'
'Lo, Yih-Hsing'
'Lin, Ying-Chih'
'Wang, Yu'

_publ_section_title
;
 Synthesis and Reactivity of Ruthenium Azido Complexes Containing a
 Hydridotris(pyrazolyl)borate Ligand and Dimerization of Terminal Alkynes
 in Organic and Aqueous Media
;
_journal_issue 12
_journal_name_full Organometallics
_journal_page_first 3358
_journal_paper_doi 10.1021/om800952t
_journal_volume 28
_journal_year 2009
_chemical_formula_sum 'C36 H20 B N6 O2 P2 Ru'
_chemical_formula_weight 742.40
_chemical_name_systematic
; 
 ? 
;
_space_group_IT_number 14
_symmetry_cell_setting monoclinic
_symmetry_space_group_name_Hall '-P 2ybc'
_symmetry_space_group_name_H-M 'P 1 21/c 1'
_atom_sites_solution_hydrogens geom
_atom_sites_solution_primary direct
_atom_sites_solution_secondary difmap
_audit_creation_method SHELXL-97
_cell_angle_alpha 90.00
_cell_angle_beta 111.7890(10)
_cell_angle_gamma 90.00
_cell_formula_units_Z 8
_cell_length_a 20.3520(2)
_cell_length_b 22.5816(2)
_cell_length_c 19.4934(2)
_cell_measurement_reflns_used 126314
_cell_measurement_temperature 295(2)
_cell_measurement_theta_max 27.5
_cell_measurement_theta_min 1
_cell_volume 8318.75(15)
_computing_cell_refinement 'Bruker XSCANS'
_computing_data_collection 'Bruker XSCANS'
_computing_data_reduction 'Bruker SHELXTL'
_computing_molecular_graphics 'Bruker SHELXTL'
_computing_publication_material 'Bruker SHELXTL'
_computing_structure_refinement 'SHELXL-97 (Sheldrick, 1997)'
_computing_structure_solution 'SHELXS-97 (Sheldrick, 1990)'
_diffrn_ambient_temperature 295(2)
_diffrn_measured_fraction_theta_full 0.997
_diffrn_measured_fraction_theta_max 0.997
_diffrn_measurement_device_type 'Bruker P4'
_diffrn_measurement_method '\w scans'
_diffrn_radiation_monochromator graphite
_diffrn_radiation_source 'fine-focus sealed tube'
_diffrn_radiation_type MoK\a
_diffrn_radiation_wavelength 0.71073
_diffrn_reflns_av_R_equivalents 0.0348
_diffrn_reflns_av_sigmaI/netI 0.0310
_diffrn_reflns_limit_h_max 24
_diffrn_reflns_limit_h_min -24
_diffrn_reflns_limit_k_max 25
_diffrn_reflns_limit_k_min -26
_diffrn_reflns_limit_l_max 23
_diffrn_reflns_limit_l_min -23
_diffrn_reflns_number 46548
_diffrn_reflns_theta_full 25.00
_diffrn_reflns_theta_max 25.00
_diffrn_reflns_theta_min 1.08
_exptl_absorpt_coefficient_mu 0.488
_exptl_absorpt_correction_T_max 0.909
_exptl_absorpt_correction_T_min 0.850
_exptl_absorpt_correction_type none
_exptl_absorpt_process_details
; 
multi-scan from symmetry-related measurements 
 Sortav (Blessing 1995) 
;
_exptl_crystal_density_diffrn 1.186
_exptl_crystal_density_method 'not measured'
_exptl_crystal_F_000 2984
_exptl_crystal_size_max 0.30
_exptl_crystal_size_mid 0.25
_exptl_crystal_size_min 0.20
_refine_diff_density_max 1.332
_refine_diff_density_min -0.995
_refine_diff_density_rms 0.265
_refine_ls_extinction_coef 0.0071(3)
_refine_ls_extinction_expression Fc^*^=kFc[1+0.001xFc^2^\l^3^/sin(2\q)]^-1/4^
_refine_ls_extinction_method SHELXL
_refine_ls_goodness_of_fit_ref 1.037
_refine_ls_hydrogen_treatment mixed
_refine_ls_matrix_type full
_refine_ls_number_parameters 1058
_refine_ls_number_reflns 14612
_refine_ls_number_restraints 2
_refine_ls_restrained_S_all 1.041
_refine_ls_R_factor_all 0.0571
_refine_ls_R_factor_gt 0.0417
_refine_ls_shift/su_max 0.727
_refine_ls_shift/su_mean 0.018
_refine_ls_structure_factor_coef Fsqd
_refine_ls_weighting_details 'calc w=1/[\s^2^(Fo^2^)+(0.0870P)^2^+4.5005P] where P=(Fo^2^+2Fc^2^)/3'
_refine_ls_weighting_scheme calc
_refine_ls_wR_factor_gt 0.1131
_refine_ls_wR_factor_ref 0.1337
_reflns_number_gt 12058
_reflns_number_total 14612
_reflns_threshold_expression >2sigma(I)
_cod_data_source_file om800952t_si_001.cif
_cod_data_source_block ic12928
_cod_depositor_comments
;
The following automatic conversions were performed:

'_symmetry_cell_setting' value 'Monoclinic' changed to 'monoclinic'
according to /home/saulius/struct/CIF-dictionaries/cif_core.dic
dictionary named 'cif_core.dic' version 2.4.2 from 2011-04-26.

Automatic conversion script
Id: cif_fix_values 1715 2011-07-08 13:25:40Z adriana 
;
_cod_original_cell_volume 8318.75(14)
_cod_original_sg_symbol_H-M P2(1)/c
_cod_database_code 4068567

loop_
_symmetry_equiv_pos_as_xyz
'x, y, z'
'-x, y+1/2, -z+1/2'
'-x, -y, -z'
'x, -y-1/2, z-1/2'

loop_
_atom_site_label
_atom_site_type_symbol
_atom_site_fract_x
_atom_site_fract_y
_atom_site_fract_z
_atom_site_U_iso_or_equiv
_atom_site_adp_type
_atom_site_occupancy
_atom_site_symmetry_multiplicity
_atom_site_calc_flag
_atom_site_refinement_flags
Ru1 Ru 0.490491(13) 0.413720(11) 0.236608(14) 0.03634(10) Uani 1 1 d .
P1 P 0.51981(4) 0.35967(4) 0.34808(5) 0.0403(2) Uani 1 1 d .
P2 P 0.43022(4) 0.34149(4) 0.14884(4) 0.0382(2) Uani 1 1 d .
N1 N 0.58850(16) 0.51963(13) 0.28187(18) 0.0591(8) Uani 1 1 d .
N2 N 0.53859(15) 0.49033(12) 0.29996(15) 0.0481(7) Uani 1 1 d .
N3 N 0.53529(15) 0.50465(14) 0.14726(17) 0.0586(8) Uani 1 1 d .
N4 N 0.47723(14) 0.47564(12) 0.14858(15) 0.0437(6) Uani 1 1 d .
N5 N 0.63161(15) 0.43653(15) 0.22496(18) 0.0593(8) Uani 1 1 d .
N6 N 0.59038(14) 0.39165(13) 0.23483(15) 0.0477(7) Uani 1 1 d .
N7 N 0.38575(14) 0.44345(12) 0.23233(14) 0.0359(6) Uani 1 1 d .
N8 N 0.37442(17) 0.4875(2) 0.24228(19) 0.0676(10) Uani 1 1 d .
N9 N 0.3548(3) 0.5375(2) 0.2519(3) 0.1073(16) Uani 1 1 d .
B1 B 0.6053(2) 0.5004(2) 0.2145(3) 0.0656(13) Uani 1 1 d D
C1 C 0.6090(2) 0.56840(19) 0.3248(3) 0.0783(14) Uani 1 1 d .
H1A H 0.6422 0.5960 0.3228 0.094 Uiso 1 1 calc R
C2 C 0.5734(3) 0.57059(18) 0.3710(3) 0.0748(13) Uani 1 1 d .
H2A H 0.5774 0.5990 0.4068 0.090 Uiso 1 1 calc R
C3 C 0.5295(2) 0.52102(16) 0.3535(2) 0.0602(10) Uani 1 1 d .
H3A H 0.4981 0.5110 0.3763 0.072 Uiso 1 1 calc R
C4 C 0.5151(2) 0.5438(2) 0.0920(2) 0.0728(12) Uani 1 1 d .
H4A H 0.5453 0.5692 0.0801 0.087 Uiso 1 1 calc R
C5 C 0.4442(2) 0.54102(19) 0.0558(2) 0.0682(11) Uani 1 1 d .
H5A H 0.4164 0.5628 0.0148 0.082 Uiso 1 1 calc R
C6 C 0.42252(19) 0.49838(15) 0.09369(19) 0.0511(8) Uani 1 1 d .
H6A H 0.3757 0.4871 0.0822 0.061 Uiso 1 1 calc R
C7 C 0.6939(2) 0.4139(3) 0.2286(3) 0.0765(13) Uani 1 1 d .
H7A H 0.7311 0.4353 0.2240 0.092 Uiso 1 1 calc R
C8 C 0.6936(2) 0.3551(2) 0.2400(2) 0.0735(13) Uani 1 1 d .
H8A H 0.7296 0.3283 0.2441 0.088 Uiso 1 1 calc R
C9 C 0.62881(19) 0.34272(18) 0.24417(19) 0.0554(9) Uani 1 1 d .
H9A H 0.6141 0.3053 0.2524 0.066 Uiso 1 1 calc R
C10 C 0.59039(18) 0.39615(15) 0.42582(18) 0.0463(8) Uani 1 1 d .
C11 C 0.65325(19) 0.41148(16) 0.4172(2) 0.0539(9) Uani 1 1 d .
H11A H 0.6572 0.4064 0.3716 0.065 Uiso 1 1 calc R
C12 C 0.7099(2) 0.43420(17) 0.4756(2) 0.0628(10) Uani 1 1 d .
H12A H 0.7520 0.4433 0.4695 0.075 Uiso 1 1 calc R
C13 C 0.7035(2) 0.44325(19) 0.5428(2) 0.0680(11) Uani 1 1 d .
H13A H 0.7413 0.4589 0.5820 0.082 Uiso 1 1 calc R
C14 C 0.6421(2) 0.42948(19) 0.5522(2) 0.0679(12) Uani 1 1 d .
H14A H 0.6382 0.4359 0.5976 0.081 Uiso 1 1 calc R
C15 C 0.5851(2) 0.40578(17) 0.4937(2) 0.0568(9) Uani 1 1 d .
H15A H 0.5434 0.3964 0.5004 0.068 Uiso 1 1 calc R
C16 C 0.45143(17) 0.34964(15) 0.38786(17) 0.0425(7) Uani 1 1 d .
C17 C 0.41177(19) 0.39887(16) 0.39324(19) 0.0512(8) Uani 1 1 d .
H17A H 0.4213 0.4356 0.3774 0.061 Uiso 1 1 calc R
C18 C 0.3594(2) 0.39435(19) 0.4212(2) 0.0603(10) Uani 1 1 d .
H18A H 0.3345 0.4279 0.4250 0.072 Uiso 1 1 calc R
C19 C 0.3436(2) 0.3403(2) 0.4436(2) 0.0629(10) Uani 1 1 d .
H19A H 0.3072 0.3369 0.4613 0.076 Uiso 1 1 calc R
C20 C 0.3817(2) 0.29148(19) 0.4397(2) 0.0640(11) Uani 1 1 d .
H20A H 0.3713 0.2550 0.4553 0.077 Uiso 1 1 calc R
C21 C 0.43603(19) 0.29575(16) 0.41261(19) 0.0523(9) Uani 1 1 d .
H21A H 0.4621 0.2623 0.4111 0.063 Uiso 1 1 calc R
C22 C 0.55825(18) 0.28461(15) 0.35675(18) 0.0463(8) Uani 1 1 d .
C23 C 0.5188(2) 0.23954(16) 0.3116(2) 0.0601(10) Uani 1 1 d .
H23A H 0.4733 0.2476 0.2784 0.072 Uiso 1 1 calc R
C24 C 0.5457(3) 0.18276(18) 0.3151(2) 0.0747(12) Uani 1 1 d .
H24A H 0.5181 0.1532 0.2847 0.090 Uiso 1 1 calc R
C25 C 0.6131(3) 0.16984(19) 0.3635(3) 0.0763(13) Uani 1 1 d .
H25A H 0.6316 0.1320 0.3648 0.092 Uiso 1 1 calc R
C26 C 0.6528(2) 0.21301(19) 0.4096(3) 0.0715(12) Uani 1 1 d .
H26A H 0.6980 0.2043 0.4430 0.086 Uiso 1 1 calc R
C27 C 0.6257(2) 0.26995(17) 0.4067(2) 0.0587(10) Uani 1 1 d .
H27A H 0.6530 0.2988 0.4387 0.070 Uiso 1 1 calc R
C28 C 0.36803(16) 0.28846(13) 0.16416(17) 0.0398(7) Uani 1 1 d .
C29 C 0.34479(17) 0.29680(15) 0.22181(18) 0.0450(8) Uani 1 1 d .
H29A H 0.3631 0.3277 0.2550 0.054 Uiso 1 1 calc R
C30 C 0.29395(19) 0.25905(18) 0.2304(2) 0.0587(10) Uani 1 1 d .
H30A H 0.2786 0.2648 0.2693 0.070 Uiso 1 1 calc R
C31 C 0.26668(19) 0.21362(17) 0.1816(2) 0.0593(10) Uani 1 1 d .
H31A H 0.2340 0.1877 0.1883 0.071 Uiso 1 1 calc R
C32 C 0.2876(2) 0.20616(16) 0.1223(2) 0.0563(9) Uani 1 1 d .
H32A H 0.2679 0.1761 0.0883 0.068 Uiso 1 1 calc R
C33 C 0.33743(19) 0.24302(15) 0.1139(2) 0.0514(9) Uani 1 1 d .
H33A H 0.3512 0.2377 0.0738 0.062 Uiso 1 1 calc R
C34 C 0.48933(17) 0.29651(16) 0.11829(18) 0.0471(8) Uani 1 1 d .
C35 C 0.50059(19) 0.23628(16) 0.1326(2) 0.0545(9) Uani 1 1 d .
H35A H 0.4732 0.2157 0.1536 0.065 Uiso 1 1 calc R
C36 C 0.5526(2) 0.2065(2) 0.1155(3) 0.0746(12) Uani 1 1 d .
H36A H 0.5607 0.1665 0.1266 0.090 Uiso 1 1 calc R
C37 C 0.5921(2) 0.2365(3) 0.0822(3) 0.0819(14) Uani 1 1 d .
H37A H 0.6263 0.2165 0.0703 0.098 Uiso 1 1 calc R
C38 C 0.5807(2) 0.2962(2) 0.0667(2) 0.0718(12) Uani 1 1 d .
H38A H 0.6069 0.3161 0.0436 0.086 Uiso 1 1 calc R
C39 C 0.53053(19) 0.32657(18) 0.0854(2) 0.0550(9) Uani 1 1 d .
H39A H 0.5241 0.3670 0.0761 0.066 Uiso 1 1 calc R
C40 C 0.36505(16) 0.36996(14) 0.06037(17) 0.0413(7) Uani 1 1 d .
C41 C 0.30204(17) 0.39337(16) 0.06102(19) 0.0484(8) Uani 1 1 d .
H41A H 0.2932 0.3930 0.1045 0.058 Uiso 1 1 calc R
C42 C 0.2522(2) 0.41723(16) -0.0028(2) 0.0558(9) Uani 1 1 d .
H42A H 0.2107 0.4333 -0.0012 0.067 Uiso 1 1 calc R
C43 C 0.2633(2) 0.41754(17) -0.0678(2) 0.0586(10) Uani 1 1 d .
H43A H 0.2302 0.4346 -0.1099 0.070 Uiso 1 1 calc R
C44 C 0.3238(2) 0.39233(19) -0.0704(2) 0.0596(10) Uani 1 1 d .
H44A H 0.3309 0.3911 -0.1149 0.072 Uiso 1 1 calc R
C45 C 0.37434(18) 0.36878(15) -0.00718(18) 0.0492(8) Uani 1 1 d .
H45A H 0.4151 0.3519 -0.0097 0.059 Uiso 1 1 calc R
Ru2 Ru 1.000760(13) 0.573940(11) 0.747036(14) 0.03542(10) Uani 1 1 d .
P3 P 1.04837(5) 0.63128(4) 0.85512(5) 0.0417(2) Uani 1 1 d .
P4 P 0.97105(4) 0.64809(4) 0.65493(5) 0.0397(2) Uani 1 1 d .
N10 N 0.95917(15) 0.45629(12) 0.79566(16) 0.0498(7) Uani 1 1 d .
N11 N 1.01399(14) 0.49577(11) 0.81340(14) 0.0428(6) Uani 1 1 d .
N12 N 0.85888(14) 0.52606(13) 0.73420(15) 0.0453(6) Uani 1 1 d .
N13 N 0.89577(14) 0.57809(12) 0.74226(15) 0.0421(6) Uani 1 1 d .
N14 N 0.91612(15) 0.46985(12) 0.66056(16) 0.0484(7) Uani 1 1 d .
N15 N 0.96636(14) 0.50966(11) 0.66111(14) 0.0402(6) Uani 1 1 d .
N16 N 1.10838(15) 0.56053(12) 0.75339(16) 0.0443(6) Uani 1 1 d .
N17 N 1.13121(16) 0.51557(17) 0.74829(17) 0.0580(8) Uani 1 1 d .
N18 N 1.1601(2) 0.47144(19) 0.7449(2) 0.0913(13) Uani 1 1 d .
B2 B 0.8920(2) 0.46675(19) 0.7267(2) 0.0518(10) Uani 1 1 d D
C46 C 1.06902(19) 0.46904(16) 0.86509(19) 0.0516(9) Uani 1 1 d .
H46A H 1.1136 0.4858 0.8877 0.062 Uiso 1 1 calc R
C47 C 1.0502(2) 0.41302(17) 0.8801(2) 0.0656(11) Uani 1 1 d .
H47A H 1.0788 0.3856 0.9134 0.079 Uiso 1 1 calc R
C48 C 0.9809(2) 0.40661(17) 0.8358(2) 0.0635(10) Uani 1 1 d .
H48A H 0.9531 0.3734 0.8337 0.076 Uiso 1 1 calc R
C49 C 0.85129(17) 0.62095(16) 0.74592(17) 0.0465(8) Uani 1 1 d .
H49A H 0.8622 0.6611 0.7514 0.056 Uiso 1 1 calc R
C50 C 0.78693(19) 0.59684(19) 0.7404(2) 0.0577(10) Uani 1 1 d .
H50A H 0.7473 0.6170 0.7411 0.069 Uiso 1 1 calc R
C51 C 0.79385(18) 0.53747(19) 0.7338(2) 0.0584(10) Uani 1 1 d .
H51A H 0.7593 0.5093 0.7297 0.070 Uiso 1 1 calc R
C52 C 0.98572(19) 0.49547(16) 0.60508(19) 0.0502(8) Uani 1 1 d .
H52A H 1.0201 0.5152 0.5930 0.060 Uiso 1 1 calc R
C53 C 0.9473(2) 0.44704(18) 0.5672(2) 0.0641(11) Uani 1 1 d .
H53A H 0.9503 0.4287 0.5256 0.077 Uiso 1 1 calc R
C54 C 0.9046(2) 0.43223(17) 0.6039(2) 0.0614(10) Uani 1 1 d .
H54A H 0.8725 0.4010 0.5917 0.074 Uiso 1 1 calc R
C55 C 0.98125(18) 0.65278(16) 0.89210(17) 0.0465(8) Uani 1 1 d .
C56 C 0.9422(2) 0.60673(18) 0.90620(19) 0.0551(9) Uani 1 1 d .
H56A H 0.9544 0.5678 0.9009 0.066 Uiso 1 1 calc R
C57 C 0.8864(2) 0.6177(2) 0.9276(2) 0.0699(11) Uani 1 1 d .
H57A H 0.8610 0.5864 0.9367 0.084 Uiso 1 1 calc R
C58 C 0.8679(2) 0.6752(2) 0.9358(2) 0.0747(12) Uani 1 1 d .
H58A H 0.8300 0.6827 0.9502 0.090 Uiso 1 1 calc R
C59 C 0.9052(2) 0.7210(2) 0.9226(2) 0.0677(11) Uani 1 1 d .
H59A H 0.8927 0.7597 0.9284 0.081 Uiso 1 1 calc R
C60 C 0.9618(2) 0.71045(17) 0.90053(19) 0.0544(9) Uani 1 1 d .
H60A H 0.9866 0.7421 0.8914 0.065 Uiso 1 1 calc R
C61 C 1.11600(19) 0.59575(15) 0.9374(2) 0.0517(9) Uani 1 1 d .
C62 C 1.1831(2) 0.58843(18) 0.9365(2) 0.0656(11) Uani 1 1 d .
H62A H 1.1914 0.5972 0.8938 0.079 Uiso 1 1 calc R
C63 C 1.2388(2) 0.5680(2) 0.9992(3) 0.0832(15) Uani 1 1 d .
H63A H 1.2838 0.5636 0.9981 0.100 Uiso 1 1 calc R
C64 C 1.2267(3) 0.5544(2) 1.0625(3) 0.0924(17) Uani 1 1 d .
H64A H 1.2636 0.5414 1.1045 0.111 Uiso 1 1 calc R
C65 C 1.1606(3) 0.5603(2) 1.0628(3) 0.0890(16) Uani 1 1 d .
H65A H 1.1523 0.5499 1.1050 0.107 Uiso 1 1 calc R
C66 C 1.1050(2) 0.58138(18) 1.0015(2) 0.0685(12) Uani 1 1 d .
H66A H 1.0603 0.5859 1.0035 0.082 Uiso 1 1 calc R
C67 C 1.10368(17) 0.69695(15) 0.86039(18) 0.0451(8) Uani 1 1 d .
C68 C 1.13370(19) 0.70496(17) 0.8080(2) 0.0554(9) Uani 1 1 d .
H68A H 1.1223 0.6791 0.7681 0.066 Uiso 1 1 calc R
C69 C 1.1804(2) 0.75085(19) 0.8139(2) 0.0665(11) Uani 1 1 d .
H69A H 1.1991 0.7563 0.7775 0.080 Uiso 1 1 calc R
C70 C 1.1996(2) 0.78898(17) 0.8743(2) 0.0657(11) Uani 1 1 d .
H70A H 1.2309 0.8200 0.8785 0.079 Uiso 1 1 calc R
C71 C 1.1719(2) 0.78036(17) 0.9273(2) 0.0634(10) Uani 1 1 d .
H71A H 1.1848 0.8053 0.9681 0.076 Uiso 1 1 calc R
C72 C 1.1244(2) 0.73452(16) 0.9209(2) 0.0542(9) Uani 1 1 d .
H72A H 1.1063 0.7290 0.9577 0.065 Uiso 1 1 calc R
C73 C 0.92130(18) 0.71417(15) 0.66438(19) 0.0461(8) Uani 1 1 d .
C74 C 0.9502(2) 0.74999(17) 0.7256(2) 0.0616(10) Uani 1 1 d .
H74A H 0.9947 0.7409 0.7604 0.074 Uiso 1 1 calc R
C75 C 0.9145(3) 0.79944(18) 0.7367(2) 0.0743(12) Uani 1 1 d .
H75A H 0.9355 0.8235 0.7778 0.089 Uiso 1 1 calc R
C76 C 0.8486(2) 0.81243(19) 0.6869(3) 0.0734(12) Uani 1 1 d .
H76A H 0.8235 0.8443 0.6950 0.088 Uiso 1 1 calc R
C77 C 0.8199(2) 0.77810(19) 0.6250(3) 0.0798(14) Uani 1 1 d .
H77A H 0.7755 0.7875 0.5903 0.096 Uiso 1 1 calc R
C78 C 0.8556(2) 0.72992(18) 0.6133(3) 0.0673(11) Uani 1 1 d .
H78A H 0.8355 0.7076 0.5705 0.081 Uiso 1 1 calc R
C79 C 0.91094(17) 0.61959(15) 0.56468(18) 0.0456(8) Uani 1 1 d .
C80 C 0.84741(19) 0.59242(16) 0.5591(2) 0.0512(9) Uani 1 1 d .
H80A H 0.8354 0.5897 0.6006 0.061 Uiso 1 1 calc R
C81 C 0.8022(2) 0.56944(16) 0.4922(2) 0.0594(10) Uani 1 1 d .
H81A H 0.7595 0.5524 0.4890 0.071 Uiso 1 1 calc R
C82 C 0.8197(2) 0.57161(18) 0.4306(2) 0.0656(11) Uani 1 1 d .
H82A H 0.7900 0.5549 0.3863 0.079 Uiso 1 1 calc R
C83 C 0.8817(2) 0.59877(19) 0.4350(2) 0.0624(10) Uani 1 1 d .
H83A H 0.8936 0.6007 0.3933 0.075 Uiso 1 1 calc R
C84 C 0.9266(2) 0.62330(17) 0.50112(19) 0.0542(9) Uani 1 1 d .
H84A H 0.9676 0.6425 0.5030 0.065 Uiso 1 1 calc R
C85 C 1.04091(18) 0.68224(15) 0.62937(18) 0.0463(8) Uani 1 1 d .
C86 C 1.0426(2) 0.74235(18) 0.6157(2) 0.0618(10) Uani 1 1 d .
H86A H 1.0057 0.7666 0.6157 0.074 Uiso 1 1 calc R
C87 C 1.0992(3) 0.7665(2) 0.6020(2) 0.0773(13) Uani 1 1 d .
H87A H 1.1002 0.8069 0.5933 0.093 Uiso 1 1 calc R
C88 C 1.1541(3) 0.7310(3) 0.6012(2) 0.0804(14) Uani 1 1 d .
H88A H 1.1929 0.7476 0.5942 0.097 Uiso 1 1 calc R
C89 C 1.1511(2) 0.6709(2) 0.6106(2) 0.0691(12) Uani 1 1 d .
H89A H 1.1867 0.6466 0.6073 0.083 Uiso 1 1 calc R
C90 C 1.09527(19) 0.64658(18) 0.62510(19) 0.0553(9) Uani 1 1 d .
H90A H 1.0939 0.6059 0.6321 0.066 Uiso 1 1 calc R
O1 O 1.2734(9) 0.8511(8) 0.7384(10) 0.124(5) Uiso 0.25 1 d P
H2 H 0.8583(16) 0.4354(13) 0.721(2) 0.064(11) Uiso 1 1 d D
H1 H 0.6423(15) 0.5259(14) 0.215(2) 0.066(11) Uiso 1 1 d D

loop_
_atom_site_aniso_label
_atom_site_aniso_U_11
_atom_site_aniso_U_22
_atom_site_aniso_U_33
_atom_site_aniso_U_23
_atom_site_aniso_U_13
_atom_site_aniso_U_12
Ru1 0.03204(15) 0.03625(16) 0.04002(16) -0.00166(10) 0.01257(12) -0.00341(10)
P1 0.0384(4) 0.0397(4) 0.0398(4) -0.0006(3) 0.0109(4) -0.0017(3)
P2 0.0358(4) 0.0390(4) 0.0389(4) -0.0028(3) 0.0128(3) -0.0011(3)
N1 0.0471(17) 0.0506(17) 0.066(2) -0.0006(15) 0.0055(15) -0.0199(14)
N2 0.0464(16) 0.0417(15) 0.0470(16) -0.0025(13) 0.0065(13) -0.0083(13)
N3 0.0415(16) 0.070(2) 0.0629(19) 0.0146(16) 0.0183(14) -0.0137(15)
N4 0.0395(15) 0.0445(15) 0.0459(15) 0.0028(12) 0.0146(12) -0.0066(12)
N5 0.0358(16) 0.079(2) 0.062(2) 0.0038(17) 0.0167(14) -0.0094(15)
N6 0.0350(15) 0.0580(18) 0.0473(16) -0.0026(14) 0.0121(12) -0.0046(14)
N7 0.0455(16) 0.0275(13) 0.0393(14) -0.0080(11) 0.0212(12) -0.0084(12)
N8 0.0426(18) 0.101(3) 0.057(2) 0.013(2) 0.0159(15) 0.000(2)
N9 0.097(3) 0.079(3) 0.147(4) -0.013(3) 0.047(3) 0.027(3)
B1 0.042(2) 0.073(3) 0.077(3) 0.011(3) 0.016(2) -0.020(2)
C1 0.067(3) 0.054(2) 0.085(3) -0.003(2) -0.005(3) -0.022(2)
C2 0.085(3) 0.048(2) 0.070(3) -0.016(2) 0.004(3) -0.010(2)
C3 0.069(3) 0.046(2) 0.054(2) -0.0051(17) 0.0090(19) 0.0018(19)
C4 0.063(3) 0.079(3) 0.078(3) 0.028(2) 0.029(2) -0.014(2)
C5 0.060(2) 0.067(3) 0.070(3) 0.025(2) 0.016(2) -0.004(2)
C6 0.0451(19) 0.0469(19) 0.057(2) 0.0057(16) 0.0142(17) -0.0027(16)
C7 0.033(2) 0.113(4) 0.083(3) 0.000(3) 0.019(2) -0.005(2)
C8 0.037(2) 0.110(4) 0.069(3) -0.008(3) 0.0139(19) 0.016(2)
C9 0.046(2) 0.069(2) 0.0462(19) -0.0041(18) 0.0106(16) 0.0103(18)
C10 0.0471(19) 0.0427(18) 0.0404(18) 0.0006(14) 0.0060(15) -0.0006(15)
C11 0.049(2) 0.054(2) 0.052(2) -0.0055(17) 0.0103(17) -0.0076(17)
C12 0.051(2) 0.059(2) 0.067(3) -0.007(2) 0.008(2) -0.0071(18)
C13 0.060(3) 0.064(3) 0.060(3) -0.011(2) -0.002(2) -0.007(2)
C14 0.076(3) 0.069(3) 0.047(2) -0.0057(19) 0.009(2) -0.002(2)
C15 0.061(2) 0.055(2) 0.046(2) 0.0000(17) 0.0096(18) -0.0024(18)
C16 0.0416(18) 0.0456(18) 0.0364(16) 0.0017(14) 0.0101(14) -0.0026(15)
C17 0.055(2) 0.049(2) 0.050(2) 0.0053(16) 0.0201(17) 0.0031(17)
C18 0.061(2) 0.071(3) 0.052(2) 0.0059(19) 0.0246(19) 0.016(2)
C19 0.053(2) 0.085(3) 0.055(2) 0.007(2) 0.0252(19) 0.002(2)
C20 0.070(3) 0.065(3) 0.060(2) 0.0105(19) 0.028(2) -0.010(2)
C21 0.054(2) 0.051(2) 0.051(2) 0.0048(16) 0.0183(17) -0.0021(17)
C22 0.0495(19) 0.0444(19) 0.0441(18) 0.0051(15) 0.0163(15) 0.0022(15)
C23 0.063(2) 0.047(2) 0.057(2) -0.0006(17) 0.0079(18) 0.0070(18)
C24 0.090(3) 0.051(2) 0.066(3) -0.003(2) 0.010(2) 0.010(2)
C25 0.085(3) 0.052(2) 0.089(3) 0.012(2) 0.029(3) 0.023(2)
C26 0.056(2) 0.060(3) 0.089(3) 0.015(2) 0.016(2) 0.015(2)
C27 0.049(2) 0.052(2) 0.069(2) 0.0080(19) 0.0150(18) 0.0039(17)
C28 0.0369(17) 0.0379(16) 0.0406(17) 0.0011(13) 0.0098(13) -0.0012(13)
C29 0.0420(18) 0.0462(18) 0.0454(18) -0.0033(15) 0.0148(15) -0.0035(15)
C30 0.050(2) 0.072(3) 0.058(2) 0.0042(19) 0.0244(18) -0.0041(19)
C31 0.048(2) 0.055(2) 0.075(3) 0.0052(19) 0.0214(19) -0.0115(17)
C32 0.057(2) 0.0417(19) 0.066(2) -0.0071(17) 0.0180(19) -0.0120(17)
C33 0.057(2) 0.0456(19) 0.050(2) -0.0052(16) 0.0181(17) -0.0062(17)
C34 0.0392(18) 0.056(2) 0.0434(18) -0.0107(16) 0.0118(15) 0.0006(15)
C35 0.055(2) 0.054(2) 0.051(2) -0.0070(17) 0.0155(17) 0.0045(18)
C36 0.073(3) 0.069(3) 0.077(3) -0.017(2) 0.022(2) 0.019(2)
C37 0.059(3) 0.107(4) 0.080(3) -0.027(3) 0.027(2) 0.018(3)
C38 0.054(2) 0.104(4) 0.065(3) -0.020(2) 0.031(2) -0.003(2)
C39 0.045(2) 0.068(2) 0.053(2) -0.0084(18) 0.0191(17) -0.0035(17)
C40 0.0379(17) 0.0386(17) 0.0438(18) -0.0005(14) 0.0108(14) -0.0060(14)
C41 0.0411(18) 0.052(2) 0.0493(19) 0.0025(16) 0.0131(15) -0.0014(16)
C42 0.0396(19) 0.054(2) 0.066(2) 0.0075(18) 0.0107(18) -0.0026(16)
C43 0.045(2) 0.061(2) 0.055(2) 0.0134(18) 0.0009(17) -0.0072(17)
C44 0.058(2) 0.071(3) 0.045(2) 0.0064(19) 0.0139(18) -0.014(2)
C45 0.0455(19) 0.054(2) 0.0476(19) 0.0021(16) 0.0168(16) -0.0061(16)
Ru2 0.03207(15) 0.03560(16) 0.03750(16) -0.00027(10) 0.01164(11) 0.00364(10)
P3 0.0397(5) 0.0419(5) 0.0394(4) -0.0029(4) 0.0099(4) 0.0032(4)
P4 0.0372(4) 0.0393(4) 0.0415(4) 0.0031(3) 0.0133(4) 0.0050(4)
N10 0.0503(17) 0.0442(16) 0.0557(17) 0.0076(13) 0.0206(14) 0.0002(13)
N11 0.0435(15) 0.0401(15) 0.0427(15) 0.0037(12) 0.0136(12) 0.0041(12)
N12 0.0354(14) 0.0500(17) 0.0490(16) 0.0001(13) 0.0141(12) -0.0022(12)
N13 0.0359(15) 0.0482(16) 0.0411(15) 0.0000(12) 0.0130(12) 0.0041(12)
N14 0.0420(15) 0.0436(16) 0.0551(17) -0.0066(13) 0.0130(13) -0.0027(13)
N15 0.0386(14) 0.0390(14) 0.0406(14) -0.0029(11) 0.0118(12) 0.0026(12)
N16 0.0412(16) 0.0376(15) 0.0544(17) -0.0040(13) 0.0179(13) 0.0016(13)
N17 0.0394(16) 0.081(3) 0.0512(18) 0.0018(17) 0.0144(14) 0.0011(17)
N18 0.089(3) 0.077(3) 0.112(3) -0.005(2) 0.042(3) 0.038(2)
B2 0.044(2) 0.049(2) 0.059(2) -0.0020(19) 0.0153(19) -0.0067(19)
C46 0.051(2) 0.049(2) 0.0469(19) 0.0036(16) 0.0085(16) 0.0118(16)
C47 0.078(3) 0.051(2) 0.056(2) 0.0163(18) 0.012(2) 0.012(2)
C48 0.079(3) 0.044(2) 0.071(3) 0.0154(19) 0.032(2) 0.0019(19)
C49 0.0413(18) 0.053(2) 0.0438(18) 0.0013(15) 0.0142(15) 0.0147(16)
C50 0.040(2) 0.076(3) 0.059(2) -0.0008(19) 0.0212(17) 0.0137(18)
C51 0.0377(19) 0.078(3) 0.060(2) -0.001(2) 0.0187(17) -0.0015(18)
C52 0.050(2) 0.053(2) 0.0482(19) -0.0025(16) 0.0187(16) 0.0078(16)
C53 0.064(2) 0.068(3) 0.059(2) -0.023(2) 0.021(2) 0.005(2)
C54 0.053(2) 0.055(2) 0.068(3) -0.0227(19) 0.013(2) -0.0070(18)
C55 0.0464(19) 0.056(2) 0.0349(17) -0.0022(15) 0.0121(14) 0.0040(16)
C56 0.060(2) 0.060(2) 0.046(2) -0.0022(17) 0.0207(17) -0.0011(19)
C57 0.069(3) 0.091(3) 0.059(2) 0.000(2) 0.034(2) -0.006(2)
C58 0.066(3) 0.098(4) 0.068(3) -0.009(2) 0.033(2) 0.009(3)
C59 0.063(3) 0.074(3) 0.064(3) -0.011(2) 0.021(2) 0.019(2)
C60 0.054(2) 0.058(2) 0.046(2) -0.0027(17) 0.0125(17) 0.0071(18)
C61 0.048(2) 0.0419(19) 0.053(2) -0.0086(16) 0.0045(17) 0.0037(16)
C62 0.052(2) 0.060(2) 0.069(3) 0.001(2) 0.005(2) 0.0050(19)
C63 0.048(3) 0.073(3) 0.098(4) -0.001(3) -0.008(2) 0.010(2)
C64 0.088(4) 0.083(3) 0.068(3) 0.002(3) -0.014(3) 0.026(3)
C65 0.113(4) 0.083(3) 0.050(3) 0.006(2) 0.005(3) 0.031(3)
C66 0.078(3) 0.067(3) 0.049(2) 0.0044(19) 0.010(2) 0.019(2)
C67 0.0403(18) 0.0461(18) 0.0420(18) -0.0028(15) 0.0074(14) 0.0043(15)
C68 0.048(2) 0.059(2) 0.057(2) -0.0098(18) 0.0161(17) -0.0049(17)
C69 0.065(3) 0.072(3) 0.068(3) -0.004(2) 0.031(2) -0.006(2)
C70 0.060(2) 0.049(2) 0.084(3) -0.003(2) 0.022(2) -0.0084(19)
C71 0.070(3) 0.052(2) 0.061(2) -0.0106(18) 0.016(2) -0.009(2)
C72 0.058(2) 0.052(2) 0.051(2) -0.0051(17) 0.0174(17) -0.0011(18)
C73 0.0453(19) 0.0429(18) 0.052(2) 0.0079(15) 0.0196(16) 0.0080(15)
C74 0.071(3) 0.056(2) 0.054(2) 0.0064(18) 0.0181(19) 0.024(2)
C75 0.107(4) 0.055(2) 0.063(3) 0.002(2) 0.033(3) 0.027(2)
C76 0.082(3) 0.053(2) 0.096(3) 0.014(2) 0.045(3) 0.030(2)
C77 0.054(2) 0.054(2) 0.120(4) 0.003(3) 0.018(3) 0.018(2)
C78 0.053(2) 0.053(2) 0.085(3) 0.002(2) 0.012(2) 0.0075(19)
C79 0.0437(19) 0.0433(18) 0.0428(18) 0.0042(15) 0.0081(15) 0.0099(15)
C80 0.050(2) 0.047(2) 0.050(2) 0.0073(16) 0.0118(17) 0.0051(16)
C81 0.050(2) 0.051(2) 0.062(2) 0.0018(18) 0.0031(19) 0.0034(17)
C82 0.065(3) 0.063(3) 0.051(2) -0.0057(18) 0.000(2) 0.013(2)
C83 0.062(3) 0.075(3) 0.042(2) -0.0020(19) 0.0113(18) 0.019(2)
C84 0.051(2) 0.061(2) 0.047(2) 0.0058(17) 0.0142(17) 0.0117(17)
C85 0.0452(19) 0.053(2) 0.0395(17) 0.0014(15) 0.0143(15) 0.0004(16)
C86 0.069(3) 0.063(2) 0.061(2) 0.0049(19) 0.032(2) -0.004(2)
C87 0.100(4) 0.072(3) 0.076(3) 0.001(2) 0.051(3) -0.024(3)
C88 0.070(3) 0.119(4) 0.060(3) 0.001(3) 0.032(2) -0.028(3)
C89 0.056(2) 0.103(4) 0.051(2) 0.010(2) 0.0232(19) 0.007(2)
C90 0.049(2) 0.067(2) 0.052(2) 0.0081(18) 0.0212(17) 0.0019(18)

loop_
_atom_type_symbol
_atom_type_description
_atom_type_scat_dispersion_real
_atom_type_scat_dispersion_imag
_atom_type_scat_source
C C 0.0033 0.0016 'International Tables Vol C Tables 4.2.6.8 and 6.1.1.4'
H H 0.0000 0.0000 'International Tables Vol C Tables 4.2.6.8 and 6.1.1.4'
B B 0.0013 0.0007 'International Tables Vol C Tables 4.2.6.8 and 6.1.1.4'
N N 0.0061 0.0033 'International Tables Vol C Tables 4.2.6.8 and 6.1.1.4'
P P 0.1023 0.0942 'International Tables Vol C Tables 4.2.6.8 and 6.1.1.4'
Ru Ru -1.2594 0.8363 'International Tables Vol C Tables 4.2.6.8 and 6.1.1.4'
O O 0.0106 0.0060 'International Tables Vol C Tables 4.2.6.8 and 6.1.1.4'

loop_
_geom_angle_atom_site_label_1
_geom_angle_atom_site_label_2
_geom_angle_atom_site_label_3
_geom_angle
N6 Ru1 N2 87.89(11)
N6 Ru1 N4 88.67(11)
N2 Ru1 N4 80.21(10)
N6 Ru1 N7 175.04(10)
N2 Ru1 N7 90.25(10)
N4 Ru1 N7 86.48(10)
N6 Ru1 P2 94.01(8)
N2 Ru1 P2 169.62(8)
N4 Ru1 P2 89.63(7)
N7 Ru1 P2 87.01(7)
N6 Ru1 P1 88.69(8)
N2 Ru1 P1 88.95(8)
N4 Ru1 P1 168.92(7)
N7 Ru1 P1 95.88(7)
P2 Ru1 P1 101.29(3)
C16 P1 C22 102.07(15)
C16 P1 C10 100.85(15)
C22 P1 C10 99.20(15)
C16 P1 Ru1 118.52(11)
C22 P1 Ru1 120.72(11)
C10 P1 Ru1 112.14(11)
C34 P2 C28 105.37(15)
C34 P2 C40 102.62(15)
C28 P2 C40 94.51(14)
C34 P2 Ru1 113.10(11)
C28 P2 Ru1 122.41(10)
C40 P2 Ru1 115.79(10)
C1 N1 N2 108.8(4)
C1 N1 B1 130.0(4)
N2 N1 B1 120.5(3)
C3 N2 N1 106.6(3)
C3 N2 Ru1 135.3(3)
N1 N2 Ru1 117.9(2)
C4 N3 N4 108.9(3)
C4 N3 B1 129.7(3)
N4 N3 B1 119.4(3)
C6 N4 N3 105.8(3)
C6 N4 Ru1 135.5(2)
N3 N4 Ru1 118.4(2)
C7 N5 N6 108.9(4)
C7 N5 B1 130.1(4)
N6 N5 B1 120.9(3)
C9 N6 N5 105.9(3)
C9 N6 Ru1 135.9(3)
N5 N6 Ru1 118.1(2)
N8 N7 Ru1 123.6(3)
N7 N8 N9 174.1(4)
N5 B1 N1 109.3(3)
N5 B1 N3 109.9(4)
N1 B1 N3 106.3(3)
C2 C1 N1 109.0(4)
C2 C1 H1A 125.5
N1 C1 H1A 125.5
C1 C2 C3 105.2(4)
C1 C2 H2A 127.4
C3 C2 H2A 127.4
N2 C3 C2 110.4(4)
N2 C3 H3A 124.8
C2 C3 H3A 124.8
N3 C4 C5 109.9(3)
N3 C4 H4A 125.1
C5 C4 H4A 125.1
C4 C5 C6 104.1(3)
C4 C5 H5A 128.0
C6 C5 H5A 127.9
N4 C6 C5 111.2(3)
N4 C6 H6A 124.4
C5 C6 H6A 124.4
N5 C7 C8 108.8(4)
N5 C7 H7A 125.6
C8 C7 H7A 125.6
C7 C8 C9 105.8(4)
C7 C8 H8A 127.1
C9 C8 H8A 127.1
N6 C9 C8 110.6(4)
N6 C9 H9A 124.7
C8 C9 H9A 124.7
C15 C10 C11 118.5(3)
C15 C10 P1 122.7(3)
C11 C10 P1 118.7(3)
C12 C11 C10 121.0(4)
C12 C11 H11A 119.5
C10 C11 H11A 119.5
C13 C12 C11 119.5(4)
C13 C12 H12A 120.2
C11 C12 H12A 120.3
C14 C13 C12 120.5(4)
C14 C13 H13A 119.8
C12 C13 H13A 119.8
C13 C14 C15 120.2(4)
C13 C14 H14A 119.9
C15 C14 H14A 119.9
C10 C15 C14 120.3(4)
C10 C15 H15A 119.9
C14 C15 H15A 119.9
C21 C16 C17 117.3(3)
C21 C16 P1 123.9(3)
C17 C16 P1 118.7(3)
C18 C17 C16 121.8(3)
C18 C17 H17A 119.1
C16 C17 H17A 119.1
C17 C18 C19 120.1(4)
C17 C18 H18A 119.9
C19 C18 H18A 120.0
C20 C19 C18 119.6(4)
C20 C19 H19A 120.2
C18 C19 H19A 120.2
C19 C20 C21 120.8(4)
C19 C20 H20A 119.6
C21 C20 H20A 119.6
C16 C21 C20 120.4(4)
C16 C21 H21A 119.8
C20 C21 H21A 119.8
C23 C22 C27 117.1(3)
C23 C22 P1 119.2(3)
C27 C22 P1 123.7(3)
C24 C23 C22 121.4(4)
C24 C23 H23A 119.3
C22 C23 H23A 119.3
C25 C24 C23 120.4(4)
C25 C24 H24A 119.8
C23 C24 H24A 119.8
C26 C25 C24 119.6(4)
C26 C25 H25A 120.2
C24 C25 H25A 120.2
C25 C26 C27 120.2(4)
C25 C26 H26A 119.9
C27 C26 H26A 119.9
C26 C27 C22 121.3(4)
C26 C27 H27A 119.3
C22 C27 H27A 119.3
C29 C28 C33 118.2(3)
C29 C28 P2 120.3(2)
C33 C28 P2 121.1(3)
C28 C29 C30 120.4(3)
C28 C29 H29A 119.8
C30 C29 H29A 119.8
C31 C30 C29 120.0(4)
C31 C30 H30A 120.0
C29 C30 H30A 120.0
C30 C31 C32 120.1(3)
C30 C31 H31A 120.0
C32 C31 H31A 120.0
C33 C32 C31 119.9(3)
C33 C32 H32A 120.0
C31 C32 H32A 120.0
C32 C33 C28 121.3(3)
C32 C33 H33A 119.3
C28 C33 H33A 119.3
C35 C34 C39 118.8(3)
C35 C34 P2 123.8(3)
C39 C34 P2 117.1(3)
C34 C35 C36 120.5(4)
C34 C35 H35A 119.8
C36 C35 H35A 119.7
C37 C36 C35 120.0(4)
C37 C36 H36A 120.0
C35 C36 H36A 120.0
C38 C37 C36 120.1(4)
C38 C37 H37A 120.0
C36 C37 H37A 120.0
C37 C38 C39 120.3(4)
C37 C38 H38A 119.9
C39 C38 H38A 119.9
C38 C39 C34 120.2(4)
C38 C39 H39A 119.9
C34 C39 H39A 119.9
C41 C40 C45 117.6(3)
C41 C40 P2 117.8(2)
C45 C40 P2 124.6(3)
C42 C41 C40 120.5(3)
C42 C41 H41A 119.7
C40 C41 H41A 119.7
C43 C42 C41 121.1(4)
C43 C42 H42A 119.5
C41 C42 H42A 119.5
C42 C43 C44 119.3(3)
C42 C43 H43A 120.3
C44 C43 H43A 120.3
C43 C44 C45 120.4(4)
C43 C44 H44A 119.8
C45 C44 H44A 119.8
C44 C45 C40 121.1(3)
C44 C45 H45A 119.5
C40 C45 H45A 119.5
N13 Ru2 N15 87.92(10)
N13 Ru2 N11 87.79(10)
N15 Ru2 N11 81.05(10)
N13 Ru2 N16 174.48(11)
N15 Ru2 N16 88.85(10)
N11 Ru2 N16 87.29(10)
N13 Ru2 P3 95.10(8)
N15 Ru2 P3 170.18(7)
N11 Ru2 P3 89.71(7)
N16 Ru2 P3 87.37(8)
N13 Ru2 P4 88.03(8)
N15 Ru2 P4 88.20(7)
N11 Ru2 P4 168.60(8)
N16 Ru2 P4 96.34(8)
P3 Ru2 P4 101.22(3)
C55 P3 C67 107.12(16)
C55 P3 C61 101.27(16)
C67 P3 C61 93.32(15)
C55 P3 Ru2 112.27(11)
C67 P3 Ru2 122.22(11)
C61 P3 Ru2 117.46(11)
C85 P4 C79 101.15(16)
C85 P4 C73 101.25(16)
C79 P4 C73 100.51(15)
C85 P4 Ru2 119.79(11)
C79 P4 Ru2 111.66(11)
C73 P4 Ru2 119.38(11)
C48 N10 N11 109.6(3)
C48 N10 B2 129.0(3)
N11 N10 B2 119.9(3)
C46 N11 N10 105.8(3)
C46 N11 Ru2 135.0(2)
N10 N11 Ru2 118.39(19)
C51 N12 N13 109.4(3)
C51 N12 B2 129.3(3)
N13 N12 B2 121.3(3)
C49 N13 N12 105.8(3)
C49 N13 Ru2 136.2(2)
N12 N13 Ru2 118.05(19)
C54 N14 N15 109.0(3)
C54 N14 B2 130.3(3)
N15 N14 B2 119.7(3)
C52 N15 N14 106.6(3)
C52 N15 Ru2 134.3(2)
N14 N15 Ru2 118.9(2)
N17 N16 Ru2 123.8(3)
N16 N17 N18 174.5(4)
N12 B2 N10 109.3(3)
N12 B2 N14 109.1(3)
N10 B2 N14 106.3(3)
N12 B2 H2 110(2)
N10 B2 H2 111(2)
N14 B2 H2 111(2)
N11 C46 C47 110.5(3)
N11 C46 H46A 124.7
C47 C46 H46A 124.7
C48 C47 C46 105.5(3)
C48 C47 H47A 127.3
C46 C47 H47A 127.3
N10 C48 C47 108.6(4)
N10 C48 H48A 125.7
C47 C48 H48A 125.7
N13 C49 C50 110.4(3)
N13 C49 H49A 124.8
C50 C49 H49A 124.8
C51 C50 C49 105.5(3)
C51 C50 H50A 127.3
C49 C50 H50A 127.3
N12 C51 C50 108.9(3)
N12 C51 H51A 125.5
C50 C51 H51A 125.5
N15 C52 C53 110.3(3)
N15 C52 H52A 124.8
C53 C52 H52A 124.8
C54 C53 C52 104.9(3)
C54 C53 H53A 127.5
C52 C53 H53A 127.5
N14 C54 C53 109.1(3)
N14 C54 H54A 125.4
C53 C54 H54A 125.4
C60 C55 C56 117.9(3)
C60 C55 P3 125.6(3)
C56 C55 P3 116.2(3)
C57 C56 C55 121.4(4)
C57 C56 H56A 119.3
C55 C56 H56A 119.3
C56 C57 C58 119.9(4)
C56 C57 H57A 120.1
C58 C57 H57A 120.1
C59 C58 C57 119.9(4)
C59 C58 H58A 120.0
C57 C58 H58A 120.0
C58 C59 C60 120.7(4)
C58 C59 H59A 119.6
C60 C59 H59A 119.6
C55 C60 C59 120.1(4)
C55 C60 H60A 119.9
C59 C60 H60A 119.9
C62 C61 C66 118.3(4)
C62 C61 P3 117.2(3)
C66 C61 P3 124.2(3)
C61 C62 C63 120.7(5)
C61 C62 H62A 119.7
C63 C62 H62A 119.7
C64 C63 C62 120.0(5)
C64 C63 H63A 120.0
C62 C63 H63A 120.0
C65 C64 C63 119.3(4)
C65 C64 H64A 120.3
C63 C64 H64A 120.3
C64 C65 C66 121.5(5)
C64 C65 H65A 119.3
C66 C65 H65A 119.3
C61 C66 C65 120.2(5)
C61 C66 H66A 119.9
C65 C66 H66A 119.9
C68 C67 C72 118.1(3)
C68 C67 P3 119.5(3)
C72 C67 P3 121.8(3)
C69 C68 C67 120.9(4)
C69 C68 H68A 119.5
C67 C68 H68A 119.5
C68 C69 C70 120.2(4)
C68 C69 H69A 119.9
C70 C69 H69A 119.9
C71 C70 C69 119.2(4)
C71 C70 H70A 120.4
C69 C70 H70A 120.4
C70 C71 C72 120.5(4)
C70 C71 H71A 119.7
C72 C71 H71A 119.7
C67 C72 C71 121.0(4)
C67 C72 H72A 119.5
C71 C72 H72A 119.5
C74 C73 C78 117.3(3)
C74 C73 P4 119.1(3)
C78 C73 P4 123.6(3)
C73 C74 C75 121.7(4)
C73 C74 H74A 119.2
C75 C74 H74A 119.2
C76 C75 C74 119.6(4)
C76 C75 H75A 120.2
C74 C75 H75A 120.2
C75 C76 C77 119.4(4)
C75 C76 H76A 120.3
C77 C76 H76A 120.3
C76 C77 C78 121.0(4)
C76 C77 H77A 119.5
C78 C77 H77A 119.5
C77 C78 C73 120.9(4)
C77 C78 H78A 119.5
C73 C78 H78A 119.5
C84 C79 C80 117.9(3)
C84 C79 P4 122.5(3)
C80 C79 P4 119.6(3)
C81 C80 C79 120.6(4)
C81 C80 H80A 119.7
C79 C80 H80A 119.7
C82 C81 C80 120.7(4)
C82 C81 H81A 119.7
C80 C81 H81A 119.7
C81 C82 C83 119.4(4)
C81 C82 H82A 120.3
C83 C82 H82A 120.3
C82 C83 C84 120.5(4)
C82 C83 H83A 119.7
C84 C83 H83A 119.8
C83 C84 C79 120.9(4)
C83 C84 H84A 119.6
C79 C84 H84A 119.6
C86 C85 C90 118.5(3)
C86 C85 P4 122.6(3)
C90 C85 P4 118.9(3)
C85 C86 C87 120.2(4)
C85 C86 H86A 119.9
C87 C86 H86A 119.9
C88 C87 C86 120.5(4)
C88 C87 H87A 119.7
C86 C87 H87A 119.7
C89 C88 C87 119.7(4)
C89 C88 H88A 120.1
C87 C88 H88A 120.1
C88 C89 C90 120.1(4)
C88 C89 H89A 120.0
C90 C89 H89A 120.0
C89 C90 C85 120.8(4)
C89 C90 H90A 119.6
C85 C90 H90A 119.6

loop_
_geom_bond_atom_site_label_1
_geom_bond_atom_site_label_2
_geom_bond_distance
Ru1 N6 2.106(3)
Ru1 N2 2.140(3)
Ru1 N4 2.151(3)
Ru1 N7 2.207(3)
Ru1 P2 2.3525(8)
Ru1 P1 2.3675(9)
P1 C16 1.841(3)
P1 C22 1.848(3)
P1 C10 1.850(3)
P2 C34 1.834(3)
P2 C28 1.845(3)
P2 C40 1.857(3)
N1 C1 1.352(5)
N1 N2 1.364(4)
N1 B1 1.538(6)
N2 C3 1.323(5)
N3 C4 1.335(5)
N3 N4 1.360(4)
N3 B1 1.540(5)
N4 C6 1.328(4)
N5 C7 1.344(5)
N5 N6 1.374(4)
N5 B1 1.526(6)
N6 C9 1.327(5)
N7 N8 1.054(5)
N8 N9 1.235(6)
C1 C2 1.349(7)
C1 H1A 0.9300
C2 C3 1.394(6)
C2 H2A 0.9300
C3 H3A 0.9300
C4 C5 1.352(6)
C4 H4A 0.9300
C5 C6 1.382(5)
C5 H5A 0.9300
C6 H6A 0.9300
C7 C8 1.346(6)
C7 H7A 0.9300
C8 C9 1.379(5)
C8 H8A 0.9300
C9 H9A 0.9300
C10 C15 1.385(5)
C10 C11 1.394(5)
C11 C12 1.383(5)
C11 H11A 0.9300
C12 C13 1.380(6)
C12 H12A 0.9300
C13 C14 1.364(6)
C13 H13A 0.9300
C14 C15 1.396(5)
C14 H14A 0.9300
C15 H15A 0.9300
C16 C21 1.387(5)
C16 C17 1.400(5)
C17 C18 1.368(5)
C17 H17A 0.9300
C18 C19 1.375(6)
C18 H18A 0.9300
C19 C20 1.366(6)
C19 H19A 0.9300
C20 C21 1.394(5)
C20 H20A 0.9300
C21 H21A 0.9300
C22 C23 1.390(5)
C22 C27 1.396(5)
C23 C24 1.386(5)
C23 H23A 0.9300
C24 C25 1.377(6)
C24 H24A 0.9300
C25 C26 1.368(6)
C25 H25A 0.9300
C26 C27 1.392(5)
C26 H26A 0.9300
C27 H27A 0.9300
C28 C29 1.384(4)
C28 C33 1.396(5)
C29 C30 1.398(5)
C29 H29A 0.9300
C30 C31 1.369(5)
C30 H30A 0.9300
C31 C32 1.382(5)
C31 H31A 0.9300
C32 C33 1.368(5)
C32 H32A 0.9300
C33 H33A 0.9300
C34 C35 1.390(5)
C34 C39 1.405(5)
C35 C36 1.394(5)
C35 H35A 0.9300
C36 C37 1.383(7)
C36 H36A 0.9300
C37 C38 1.382(7)
C37 H37A 0.9300
C38 C39 1.387(5)
C38 H38A 0.9300
C39 H39A 0.9300
C40 C41 1.392(5)
C40 C45 1.398(5)
C41 C42 1.388(5)
C41 H41A 0.9300
C42 C43 1.368(6)
C42 H42A 0.9300
C43 C44 1.375(6)
C43 H43A 0.9300
C44 C45 1.385(5)
C44 H44A 0.9300
C45 H45A 0.9300
Ru2 N13 2.106(3)
Ru2 N15 2.129(3)
Ru2 N11 2.146(3)
Ru2 N16 2.169(3)
Ru2 P3 2.3535(9)
Ru2 P4 2.3637(9)
P3 C55 1.831(3)
P3 C67 1.841(4)
P3 C61 1.864(4)
P4 C85 1.841(4)
P4 C79 1.846(3)
P4 C73 1.851(3)
N10 C48 1.345(5)
N10 N11 1.368(4)
N10 B2 1.539(5)
N11 C46 1.340(4)
N12 C51 1.346(4)
N12 N13 1.372(4)
N12 B2 1.530(5)
N13 C49 1.345(4)
N14 C54 1.344(5)
N14 N15 1.359(4)
N14 B2 1.543(5)
N15 C52 1.330(4)
N16 N17 1.136(4)
N17 N18 1.172(5)
B2 H2 0.962(18)
C46 C47 1.384(5)
C46 H46A 0.9300
C47 C48 1.360(6)
C47 H47A 0.9300
C48 H48A 0.9300
C49 C50 1.385(5)
C49 H49A 0.9300
C50 C51 1.359(6)
C50 H50A 0.9300
C51 H51A 0.9300
C52 C53 1.387(5)
C52 H52A 0.9300
C53 C54 1.358(6)
C53 H53A 0.9300
C54 H54A 0.9300
C55 C60 1.389(5)
C55 C56 1.396(5)
C56 C57 1.372(5)
C56 H56A 0.9300
C57 C58 1.376(6)
C57 H57A 0.9300
C58 C59 1.363(6)
C58 H58A 0.9300
C59 C60 1.391(5)
C59 H59A 0.9300
C60 H60A 0.9300
C61 C62 1.384(6)
C61 C66 1.386(6)
C62 C63 1.400(6)
C62 H62A 0.9300
C63 C64 1.379(8)
C63 H63A 0.9300
C64 C65 1.353(8)
C64 H64A 0.9300
C65 C66 1.390(6)
C65 H65A 0.9300
C66 H66A 0.9300
C67 C68 1.384(5)
C67 C72 1.385(5)
C68 C69 1.381(5)
C68 H68A 0.9300
C69 C70 1.393(6)
C69 H69A 0.9300
C70 C71 1.362(6)
C70 H70A 0.9300
C71 C72 1.389(5)
C71 H71A 0.9300
C72 H72A 0.9300
C73 C74 1.380(5)
C73 C78 1.384(5)
C74 C75 1.392(5)
C74 H74A 0.9300
C75 C76 1.364(6)
C75 H75A 0.9300
C76 C77 1.370(6)
C76 H76A 0.9300
C77 C78 1.374(6)
C77 H77A 0.9300
C78 H78A 0.9300
C79 C84 1.391(5)
C79 C80 1.398(5)
C80 C81 1.387(5)
C80 H80A 0.9300
C81 C82 1.376(6)
C81 H81A 0.9300
C82 C83 1.376(6)
C82 H82A 0.9300
C83 C84 1.389(5)
C83 H83A 0.9300
C84 H84A 0.9300
C85 C86 1.386(5)
C85 C90 1.396(5)
C86 C87 1.387(6)
C86 H86A 0.9300
C87 C88 1.379(7)
C87 H87A 0.9300
C88 C89 1.373(7)
C88 H88A 0.9300
C89 C90 1.382(5)
C89 H89A 0.9300
C90 H90A 0.9300
